data_7157337
loop_
_publ_author_name
'Liu, Xiangyu'
'Song, Heng'
'Zhai, Xiaofang'
'Tung, Chen-Ho'
'Wang, Wenguang'

_publ_section_title
;
 Cobalt-catalyzed regioselective hydrohydrazination of epoxides.
;
_journal_issue 8
_journal_name_full 'Organic &amp; biomolecular chemistry'
_journal_page_first 1572
_journal_page_last 1576
_journal_paper_doi 10.1039/d0ob00037j
_journal_volume 18
_journal_year 2020
_chemical_formula_moiety 'C14 H3 N2 O'
_chemical_formula_sum 'C14 H3 N2 O'
_chemical_formula_weight 215.18
_space_group_crystal_system trigonal
_space_group_IT_number 146
_space_group_name_Hall 'R 3'
_space_group_name_H-M_alt 'R 3 :H'
_atom_sites_solution_hydrogens mixed
_atom_sites_solution_primary direct
_audit_creation_date 2019-10-27
_audit_creation_method
;
Olex2 1.2
(compiled 2014.09.19 svn.r3010 for OlexSys, GUI svn.r4874)
;
_audit_update_record
;
2019-11-14 deposited with the CCDC.	2020-02-03 downloaded from the CCDC.
;
_cell_angle_alpha 90
_cell_angle_beta 90
_cell_angle_gamma 120
_cell_formula_units_Z 9
_cell_length_a 23.4012(7)
_cell_length_b 23.4012(7)
_cell_length_c 5.73617(17)
_cell_measurement_reflns_used 1827
_cell_measurement_temperature 173.00(10)
_cell_measurement_theta_max 76.7060
_cell_measurement_theta_min 3.7250
_cell_volume 2720.38(14)
_computing_cell_refinement 'CrysAlisPro 1.171.39.46 (Rigaku OD, 2018)'
_computing_data_collection 'CrysAlisPro 1.171.39.46 (Rigaku OD, 2018)'
_computing_data_reduction 'CrysAlisPro 1.171.39.46 (Rigaku OD, 2018)'
_computing_molecular_graphics 'Olex2 (Dolomanov et al., 2009)'
_computing_publication_material 'Olex2 (Dolomanov et al., 2009)'
_computing_structure_refinement 'ShelXL (Sheldrick, 2008)'
_computing_structure_solution 'ShelXS (Sheldrick, 2008)'
_diffrn_ambient_environment N~2~
_diffrn_ambient_temperature 173.00(10)
_diffrn_detector 'CCD plate'
_diffrn_detector_type HyPix
_diffrn_measured_fraction_theta_full 0.994
_diffrn_measured_fraction_theta_max 0.994
_diffrn_measurement_details
;
List of Runs (angles in degrees, time in seconds):

  # Type    Start    End  Width  t~exp~   \w     \q     \k     \f   Frames
#--------------------------------------------------------------------------
  1  \w   -107.00 -45.00   1.00    0.19    --  -48.45 -43.00-122.00   62
  2  \w    -75.00 -24.00   1.00    0.95    --  -86.25 145.00  63.00   51
  3  \w     45.00 130.00   1.00    0.95    --  107.75-145.00  11.00   85
  4  \w     43.00 103.00   1.00    0.95    --  107.75 -99.00-180.00   60
  5  \w     88.00 178.00   1.00    0.95    --  107.75  80.00 173.00   90
;
_diffrn_measurement_device 'four-circle diffractometer'
_diffrn_measurement_device_type 'XtaLAB Synergy, Dualflex, HyPix'
_diffrn_measurement_method '\w scans'
_diffrn_orient_matrix_type 'CrysAlisPro convention (1999,Acta A55,543-557)'
_diffrn_orient_matrix_UB_11 0.0602240000
_diffrn_orient_matrix_UB_12 -0.0018652000
_diffrn_orient_matrix_UB_13 -0.0996395000
_diffrn_orient_matrix_UB_21 0.0460929000
_diffrn_orient_matrix_UB_22 0.0685902000
_diffrn_orient_matrix_UB_23 0.1046822000
_diffrn_orient_matrix_UB_31 0.0050534000
_diffrn_orient_matrix_UB_32 -0.0326422000
_diffrn_orient_matrix_UB_33 0.2264258000
_diffrn_radiation_monochromator mirror
_diffrn_radiation_probe x-ray
_diffrn_radiation_type CuK\a
_diffrn_radiation_wavelength 1.54184
_diffrn_reflns_av_R_equivalents 0.0537
_diffrn_reflns_av_unetI/netI 0.0476
_diffrn_reflns_Laue_measured_fraction_full 0.994
_diffrn_reflns_Laue_measured_fraction_max 0.994
_diffrn_reflns_limit_h_max 27
_diffrn_reflns_limit_h_min -21
_diffrn_reflns_limit_k_max 26
_diffrn_reflns_limit_k_min -27
_diffrn_reflns_limit_l_max 6
_diffrn_reflns_limit_l_min -5
_diffrn_reflns_number 2191
_diffrn_reflns_point_group_measured_fraction_full 0.644
_diffrn_reflns_point_group_measured_fraction_max 0.644
_diffrn_reflns_theta_full 66.762
_diffrn_reflns_theta_max 66.762
_diffrn_reflns_theta_min 3.778
_diffrn_source 'micro-focus sealed X-ray tube'
_diffrn_source_type 'PhotonJet (Cu) X-ray Source'
_exptl_absorpt_coefficient_mu 0.632
_exptl_absorpt_correction_T_max 1.00000
_exptl_absorpt_correction_T_min 0.72167
_exptl_absorpt_correction_type multi-scan
_exptl_absorpt_process_details
;
CrysAlisPro 1.171.39.46 (Rigaku Oxford Diffraction, 2018)
Empirical absorption correction using spherical harmonics,
 implemented in SCALE3 ABSPACK scaling algorithm.
;
_exptl_crystal_density_diffrn 1.182
_exptl_crystal_description needle
_exptl_crystal_F_000 981
_refine_diff_density_max 0.411
_refine_diff_density_min -0.321
_refine_diff_density_rms 0.081
_refine_ls_abs_structure_details
;
 Classical Flack method preferred over Parsons because s.u. lower.
;
_refine_ls_abs_structure_Flack -0.2(8)
_refine_ls_extinction_method none
_refine_ls_goodness_of_fit_ref 1.102
_refine_ls_hydrogen_treatment constr
_refine_ls_matrix_type full
_refine_ls_number_parameters 156
_refine_ls_number_reflns 1392
_refine_ls_number_restraints 1
_refine_ls_restrained_S_all 1.102
_refine_ls_R_factor_all 0.0746
_refine_ls_R_factor_gt 0.0682
_refine_ls_shift/su_max 0.000
_refine_ls_shift/su_mean 0.000
_refine_ls_structure_factor_coef Fsqd
_refine_ls_weighting_details 'w=1/[\s^2^(Fo^2^)+(0.1527P)^2^+3.7284P] where P=(Fo^2^+2Fc^2^)/3'
_refine_ls_weighting_scheme calc
_refine_ls_wR_factor_gt 0.1882
_refine_ls_wR_factor_ref 0.2135
_reflns_Friedel_coverage 0.295
_reflns_Friedel_fraction_full 0.293
_reflns_Friedel_fraction_max 0.293
_reflns_number_gt 1312
_reflns_number_total 1392
_reflns_threshold_expression 'I > 2\s(I)'
_cod_data_source_file d0ob00037j2.cif
_cod_data_source_block 181012lxy-1
_cod_depositor_comments 'Adding full bibliography for 7157336--7157338.cif.'
_cod_original_cell_volume 2720.38(18)
_cod_original_sg_symbol_H-M 'R 3'
_cod_database_code 7157337
_chemical_oxdiff_formula CNO
_shelx_space_group_comment
;
The symmetry employed for this shelxl refinement is uniquely defined
by the following loop, which should always be used as a source of
symmetry information in preference to the above space-group names.
They are only intended as comments.
;
_diffrn_oxdiff_ac3_digest_frames
;
01ea43b5395b16dbf06f80dc3458e7cce600348644d
;
_reflns_odcompleteness_completeness 99.54
_reflns_odcompleteness_iscentric 1
_reflns_odcompleteness_theta 66.97
_olex2_refinement_description
;
1. Others
 Fixed Uiso: H9(0.057) H11A(0.033) H11B(0.033)
 Fixed X: H9(-0.6031) H11A(-0.6173) H11B(-0.6704)
 Fixed Y: H9(-0.2991) H11A(-0.396) H11B(-0.3922)
 Fixed Z: H9(-0.1784) H11A(-0.7543) H11B(-0.6545)
;
_shelx_shelxl_version_number 2014/7
_olex2_submission_special_instructions 'No special instructions were received'
_oxdiff_exptl_absorpt_empirical_details
;
Empirical correction (ABSPACK) includes:
- Absorption correction using spherical harmonics
- Frame scaling
;
_oxdiff_exptl_absorpt_empirical_full_max 1.624
_oxdiff_exptl_absorpt_empirical_full_min 0.368

loop_
_space_group_symop_operation_xyz
'x, y, z'
'-y, x-y, z'
'-x+y, -x, z'
'x+2/3, y+1/3, z+1/3'
'-y+2/3, x-y+1/3, z+1/3'
'-x+y+2/3, -x+1/3, z+1/3'
'x+1/3, y+2/3, z+2/3'
'-y+1/3, x-y+2/3, z+2/3'
'-x+y+1/3, -x+2/3, z+2/3'

loop_
_atom_site_label
_atom_site_type_symbol
_atom_site_fract_x
_atom_site_fract_y
_atom_site_fract_z
_atom_site_U_iso_or_equiv
_atom_site_adp_type
_atom_site_occupancy
_atom_site_site_symmetry_order
_atom_site_calc_flag
_atom_site_refinement_flags_posn
O9 O -0.5881(2) -0.31959(19) -0.1109(7) 0.0383(10) Uani 1 1 d .
H9 H -0.6031 -0.2991 -0.1784 0.057 Uiso 1 1 calc GR
N11 N -0.6310(2) -0.3858(2) -0.6289(8) 0.0277(9) Uani 1 1 d .
H11A H -0.6173 -0.3960 -0.7543 0.033 Uiso 1 1 d GR
H11B H -0.6704 -0.3922 -0.6545 0.033 Uiso 1 1 d GR
N10 N -0.63134(19) -0.42536(19) -0.4369(7) 0.0242(9) Uani 1 1 d .
C12 C -0.6642(2) -0.4945(2) -0.4767(9) 0.0252(10) Uani 1 1 d .
C7 C -0.5662(2) -0.3958(2) -0.3237(8) 0.0259(10) Uani 1 1 d .
C8 C -0.5417(2) -0.3242(2) -0.2572(10) 0.0286(11) Uani 1 1 d .
C1 C -0.5157(2) -0.4024(2) -0.4676(9) 0.0252(10) Uani 1 1 d .
C13 C -0.6653(3) -0.5372(3) -0.3012(10) 0.0357(12) Uani 1 1 d .
C14 C -0.6991(3) -0.6050(3) -0.3326(13) 0.0443(14) Uani 1 1 d .
C2 C -0.4941(3) -0.4455(3) -0.3904(13) 0.0419(14) Uani 1 1 d .
C5 C -0.4446(3) -0.3763(4) -0.8050(12) 0.0479(16) Uani 1 1 d .
C6 C -0.4897(3) -0.3675(3) -0.6727(10) 0.0359(12) Uani 1 1 d .
C15 C -0.7337(3) -0.6322(3) -0.5351(13) 0.0488(16) Uani 1 1 d .
C17 C -0.7001(3) -0.5233(3) -0.6802(11) 0.0362(12) Uani 1 1 d .
C4 C -0.4243(3) -0.4192(4) -0.7290(16) 0.058(2) Uani 1 1 d .
C16 C -0.7348(3) -0.5916(3) -0.7064(13) 0.0495(16) Uani 1 1 d .
C3 C -0.4493(3) -0.4532(4) -0.5275(17) 0.059(2) Uani 1 1 d .

loop_
_atom_site_aniso_label
_atom_site_aniso_U_11
_atom_site_aniso_U_22
_atom_site_aniso_U_33
_atom_site_aniso_U_23
_atom_site_aniso_U_13
_atom_site_aniso_U_12
O9 0.050(2) 0.037(2) 0.036(2) -0.0008(17) 0.0079(17) 0.0273(18)
N11 0.0266(19) 0.031(2) 0.028(2) 0.0057(17) -0.0021(17) 0.0167(16)
N10 0.023(2) 0.023(2) 0.025(2) 0.0037(16) -0.0017(15) 0.0111(16)
C12 0.024(2) 0.021(2) 0.033(3) 0.0005(19) 0.0054(18) 0.0129(18)
C7 0.028(2) 0.031(2) 0.024(3) -0.0003(19) -0.0028(18) 0.018(2)
C8 0.030(2) 0.029(2) 0.029(2) -0.0002(19) -0.0007(19) 0.016(2)
C1 0.019(2) 0.024(2) 0.032(3) -0.0074(19) -0.0072(18) 0.0107(18)
C13 0.038(3) 0.030(3) 0.037(3) 0.004(2) -0.001(2) 0.015(2)
C14 0.045(3) 0.028(3) 0.056(4) 0.007(2) 0.008(3) 0.015(2)
C2 0.039(3) 0.034(3) 0.060(4) 0.005(3) 0.003(3) 0.023(3)
C5 0.035(3) 0.068(4) 0.042(3) -0.013(3) 0.005(2) 0.026(3)
C6 0.028(2) 0.050(3) 0.029(3) 0.000(2) 0.000(2) 0.019(2)
C15 0.048(3) 0.033(3) 0.064(4) -0.005(3) 0.010(3) 0.019(3)
C17 0.040(3) 0.032(3) 0.035(3) -0.007(2) -0.004(2) 0.016(2)
C4 0.037(3) 0.058(4) 0.078(5) -0.013(4) 0.015(3) 0.024(3)
C16 0.045(3) 0.039(3) 0.048(4) -0.013(3) -0.003(3) 0.009(3)
C3 0.040(3) 0.056(4) 0.097(6) 0.001(4) 0.011(4) 0.035(3)

loop_
_atom_type_symbol
_atom_type_description
_atom_type_scat_dispersion_real
_atom_type_scat_dispersion_imag
_atom_type_scat_source
C C 0.0181 0.0091 'International Tables Vol C Tables 4.2.6.8 and 6.1.1.4'
H H 0.0000 0.0000 'International Tables Vol C Tables 4.2.6.8 and 6.1.1.4'
N N 0.0311 0.0180 'International Tables Vol C Tables 4.2.6.8 and 6.1.1.4'
O O 0.0492 0.0322 'International Tables Vol C Tables 4.2.6.8 and 6.1.1.4'

loop_
_geom_angle_atom_site_label_1
_geom_angle_atom_site_label_2
_geom_angle_atom_site_label_3
_geom_angle
N11 N10 C7 111.4(4)
C12 N10 N11 115.9(4)
C12 N10 C7 116.7(4)
C13 C12 N10 120.0(5)
C17 C12 N10 122.4(4)
C17 C12 C13 117.5(5)
N10 C7 C8 111.1(4)
N10 C7 C1 112.9(4)
C1 C7 C8 111.5(4)
O9 C8 C7 110.5(4)
C2 C1 C7 118.7(5)
C6 C1 C7 122.5(5)
C6 C1 C2 118.8(5)
C14 C13 C12 121.1(5)
C15 C14 C13 120.5(6)
C3 C2 C1 118.6(7)
C4 C5 C6 119.8(7)
C1 C6 C5 121.0(6)
C16 C15 C14 119.5(6)
C16 C17 C12 120.5(6)
C3 C4 C5 119.4(6)
C15 C16 C17 120.9(6)
C4 C3 C2 122.4(7)

loop_
_geom_bond_atom_site_label_1
_geom_bond_atom_site_label_2
_geom_bond_distance
O9 C8 1.417(6)
N11 N10 1.436(5)
N10 C12 1.420(6)
N10 C7 1.472(6)
C12 C13 1.409(7)
C12 C17 1.399(8)
C7 C8 1.524(7)
C7 C1 1.513(7)
C1 C2 1.405(7)
C1 C6 1.387(8)
C13 C14 1.386(8)
C14 C15 1.377(11)
C2 C3 1.393(10)
C5 C6 1.397(8)
C5 C4 1.378(12)
C15 C16 1.376(11)
C17 C16 1.394(9)
C4 C3 1.359(13)
